data_2224959
loop_
_publ_author_name
'Brito, Iv\'an'
'B\'orquez, Jorge'
'Loyola, Luis Alberto'
'Bolte, Michael'
'Albanez, Joselyn'

_publ_section_title
(1<i>R</i>,3a<i>R</i>,5a<i>S</i>,6<i>S</i>,8a<i>R</i>,8b<i>R</i>,9a<i>S</i>)-1-Hydroxy-6-isopropyl-1,3a,5a-trimethylperhydrocyclopenta[<i>a</i>]cyclopropa[<i>i</i>]naphthalen-4-one
_journal_coeditor_code FL2288
_journal_issue 2
_journal_name_full 'Acta Crystallographica Section E'
_journal_page_first o356
_journal_page_last o357
_journal_paper_doi 10.1107/S1600536810001169
_journal_volume 66
_journal_year 2010
_chemical_formula_iupac 'C20 H32 O2'
_chemical_formula_moiety 'C20 H32 O2'
_chemical_formula_sum 'C20 H32 O2'
_chemical_formula_weight 304.46
_chemical_name_systematic
;
(1<i>R</i>,3a<i>R</i>,5a<i>S</i>,6<i>S</i>,8a<i>R</i>,8b<i>R</i>,9a<i>S</i>)-
1-Hydroxy-6-isopropyl-1,3a,5a-
trimethylperhydrocyclopenta[<i>a</i>]cyclopropa[<i>i</i>]naphthalen-4-one
;
_space_group_IT_number 4
_symmetry_cell_setting monoclinic
_symmetry_space_group_name_Hall 'P 2yb'
_symmetry_space_group_name_H-M 'P 1 21 1'
_atom_sites_solution_hydrogens geom
_atom_sites_solution_primary direct
_atom_sites_solution_secondary difmap
_audit_creation_method 'WinGX routine CIF_UPDATE'
_cell_angle_alpha 90
_cell_angle_beta 99.271(6)
_cell_angle_gamma 90
_cell_formula_units_Z 2
_cell_length_a 6.0073(5)
_cell_length_b 13.3348(11)
_cell_length_c 11.2743(8)
_cell_measurement_reflns_used 6216
_cell_measurement_temperature 173(2)
_cell_measurement_theta_max 27.8
_cell_measurement_theta_min 3.5
_cell_volume 891.34(12)
_computing_cell_refinement 'X-AREA (Stoe & Cie, 2001)'
_computing_data_collection 'X-AREA (Stoe & Cie, 2001)'
_computing_data_reduction 'X-AREA (Stoe & Cie, 2001)'
_computing_molecular_graphics 'XP in SHELXTL-Plus (Sheldrick, 2008)'
_computing_publication_material 'SHELXL97 (Sheldrick, 2008)'
_computing_structure_refinement 'SHELXL97 (Sheldrick, 2008)'
_computing_structure_solution 'SHELXS97 (Sheldrick, 2008)'
_diffrn_ambient_temperature 173(2)
_diffrn_measured_fraction_theta_full 0.988
_diffrn_measured_fraction_theta_max 0.987
_diffrn_measurement_device_type 'Stoe IPDSII two-circle diffractometer'
_diffrn_measurement_method \w
_diffrn_radiation_monochromator graphite
_diffrn_radiation_type MoK\a
_diffrn_radiation_wavelength 0.71073
_diffrn_reflns_av_R_equivalents 0.0657
_diffrn_reflns_limit_h_max 7
_diffrn_reflns_limit_h_min -7
_diffrn_reflns_limit_k_max 17
_diffrn_reflns_limit_k_min -17
_diffrn_reflns_limit_l_max 14
_diffrn_reflns_limit_l_min -13
_diffrn_reflns_number 6336
_diffrn_reflns_theta_full 25
_diffrn_reflns_theta_max 27.51
_diffrn_reflns_theta_min 3.44
_diffrn_standards_number 0
_exptl_absorpt_coefficient_mu 0.071
_exptl_absorpt_correction_type none
_exptl_crystal_colour colourless
_exptl_crystal_density_diffrn 1.134
_exptl_crystal_density_method 'not measured'
_exptl_crystal_description block
_exptl_crystal_F_000 336
_exptl_crystal_size_max 0.37
_exptl_crystal_size_mid 0.36
_exptl_crystal_size_min 0.36
_refine_diff_density_max 0.2
_refine_diff_density_min -0.159
_refine_ls_extinction_coef 0.035(6)
_refine_ls_extinction_method 'SHELXL97 (Sheldrick, 2008)'
_refine_ls_goodness_of_fit_ref 0.999
_refine_ls_hydrogen_treatment mixed
_refine_ls_matrix_type full
_refine_ls_number_parameters 204
_refine_ls_number_reflns 2107
_refine_ls_number_restraints 1
_refine_ls_restrained_S_all 0.998
_refine_ls_R_factor_all 0.0454
_refine_ls_R_factor_gt 0.0406
_refine_ls_shift/su_max 0
_refine_ls_shift/su_mean 0
_refine_ls_structure_factor_coef Fsqd
_refine_ls_weighting_details 'calc w=1/[\s^2^(Fo^2^)+(0.0650P)^2^] where P=(Fo^2^+2Fc^2^)/3'
_refine_ls_weighting_scheme calc
_refine_ls_wR_factor_ref 0.0997
_reflns_number_gt 1876
_reflns_number_total 2107
_reflns_threshold_expression I>2\s(I)
_cod_data_source_file fl2288.cif
_cod_data_source_block I
_cod_original_sg_symbol_H-M 'P 21'
_cod_database_code 2224959
_cod_database_fobs_code 2224959

loop_
_symmetry_equiv_pos_as_xyz
'x, y, z'
'-x, y+1/2, -z'

loop_
_atom_site_type_symbol
_atom_site_label
_atom_site_fract_x
_atom_site_fract_y
_atom_site_fract_z
_atom_site_U_iso_or_equiv
_atom_site_adp_type
_atom_site_calc_flag
_atom_site_refinement_flags
_atom_site_occupancy
_atom_site_disorder_assembly
_atom_site_disorder_group
O O1 1.0462(3) 0.74056(12) 0.32053(17) 0.0400(4) Uani d . 1 . .
H H1 1.088(5) 0.801(2) 0.369(3) 0.053(8) Uiso d . 1 . .
O O2 0.8592(3) 0.42953(12) 0.55110(15) 0.0470(5) Uani d . 1 . .
C C1 0.8182(4) 0.44374(16) 0.0885(2) 0.0340(4) Uani d . 1 . .
H H1A 0.9569 0.4797 0.0761 0.041 Uiso calc R 1 . .
H H1B 0.688 0.4727 0.0344 0.041 Uiso calc R 1 . .
C C2 0.8394(3) 0.33017(15) 0.06515(19) 0.0313(4) Uani d . 1 . .
H H2A 0.9912 0.3144 0.0467 0.038 Uiso calc R 1 . .
H H2B 0.7253 0.3089 -0.0036 0.038 Uiso calc R 1 . .
C C3 0.8004(3) 0.27562(15) 0.18129(18) 0.0261(4) Uani d . 1 . .
H H3 0.9506 0.2684 0.2336 0.031 Uiso calc R 1 . .
C C4 0.7041(3) 0.16952(15) 0.1557(2) 0.0311(4) Uani d . 1 . .
H H4 0.5664 0.1751 0.0931 0.037 Uiso calc R 1 . .
C C5 0.6621(3) 0.35294(14) 0.24246(18) 0.0246(4) Uani d . 1 . .
C C6 0.6819(4) 0.34028(15) 0.38011(19) 0.0308(4) Uani d . 1 . .
H H6A 0.5353 0.3164 0.3987 0.037 Uiso calc R 1 . .
H H6B 0.7956 0.2878 0.4068 0.037 Uiso calc R 1 . .
C C7 0.7475(3) 0.43507(15) 0.45144(19) 0.0302(4) Uani d . 1 . .
C C8 0.6549(3) 0.53588(15) 0.40016(18) 0.0271(4) Uani d . 1 . .
C C9 0.6806(3) 0.54398(14) 0.26617(18) 0.0272(4) Uani d . 1 . .
C C10 0.7838(3) 0.45080(14) 0.21941(18) 0.0254(4) Uani d . 1 . .
H H10 0.938 0.4451 0.2679 0.03 Uiso calc R 1 . .
C C11 0.5111(4) 0.60649(17) 0.1836(2) 0.0364(5) Uani d . 1 . .
H H11A 0.4639 0.5823 0.1003 0.044 Uiso calc R 1 . .
H H11B 0.3916 0.6409 0.2192 0.044 Uiso calc R 1 . .
C C12 0.7496(4) 0.64378(15) 0.2178(2) 0.0340(5) Uani d . 1 . .
H H12 0.8433 0.6374 0.1525 0.041 Uiso calc R 1 . .
C C13 0.8031(4) 0.73557(15) 0.2965(2) 0.0356(5) Uani d . 1 . .
C C14 0.7134(4) 0.72394(15) 0.4149(2) 0.0357(5) Uani d . 1 . .
H H14A 0.7752 0.7782 0.4706 0.043 Uiso calc R 1 . .
H H14B 0.5471 0.7305 0.4 0.043 Uiso calc R 1 . .
C C15 0.7781(3) 0.62273(15) 0.47304(19) 0.0307(4) Uani d . 1 . .
H H15A 0.7402 0.6221 0.5553 0.037 Uiso calc R 1 . .
H H15B 0.943 0.613 0.4795 0.037 Uiso calc R 1 . .
C C16 0.7113(5) 0.83020(18) 0.2302(3) 0.0524(7) Uani d . 1 . .
H H16A 0.7472 0.8885 0.2827 0.079 Uiso calc R 1 . .
H H16B 0.5473 0.8245 0.2075 0.079 Uiso calc R 1 . .
H H16C 0.7803 0.8384 0.1577 0.079 Uiso calc R 1 . .
C C17 0.4059(4) 0.53345(18) 0.4215(2) 0.0370(5) Uani d . 1 . .
H H17A 0.3306 0.5959 0.3921 0.055 Uiso calc R 1 . .
H H17B 0.402 0.5264 0.5077 0.055 Uiso calc R 1 . .
H H17C 0.3281 0.4765 0.3782 0.055 Uiso calc R 1 . .
C C18 0.8759(4) 0.10463(17) 0.1047(2) 0.0425(5) Uani d . 1 . .
H H18A 0.9196 0.1379 0.0344 0.064 Uiso calc R 1 . .
H H18B 0.8087 0.0392 0.0809 0.064 Uiso calc R 1 . .
H H18C 1.0095 0.0951 0.1661 0.064 Uiso calc R 1 . .
C C19 0.6366(5) 0.11760(17) 0.2651(2) 0.0429(5) Uani d . 1 . .
H H19A 0.5275 0.1594 0.2985 0.064 Uiso calc R 1 . .
H H19B 0.7706 0.1076 0.3261 0.064 Uiso calc R 1 . .
H H19C 0.5682 0.0525 0.2411 0.064 Uiso calc R 1 . .
C C20 0.4160(3) 0.35344(16) 0.1790(2) 0.0338(4) Uani d . 1 . .
H H20A 0.4119 0.361 0.0922 0.051 Uiso calc R 1 . .
H H20B 0.3356 0.4095 0.2092 0.051 Uiso calc R 1 . .
H H20C 0.3435 0.2902 0.1952 0.051 Uiso calc R 1 . .

loop_
_atom_site_aniso_label
_atom_site_aniso_U_11
_atom_site_aniso_U_22
_atom_site_aniso_U_33
_atom_site_aniso_U_12
_atom_site_aniso_U_13
_atom_site_aniso_U_23
O1 0.0403(8) 0.0284(7) 0.0521(10) -0.0029(6) 0.0101(7) -0.0037(7)
O2 0.0642(10) 0.0364(8) 0.0347(9) 0.0084(8) -0.0096(8) 0.0001(7)
C1 0.0422(10) 0.0317(10) 0.0303(11) -0.0025(8) 0.0127(8) 0.0006(8)
C2 0.0327(9) 0.0345(10) 0.0287(10) -0.0030(7) 0.0109(8) -0.0038(8)
C3 0.0235(8) 0.0298(9) 0.0251(9) 0.0000(7) 0.0041(7) -0.0019(7)
C4 0.0317(10) 0.0282(9) 0.0325(11) -0.0004(7) 0.0028(8) -0.0044(8)
C5 0.0214(8) 0.0275(8) 0.0253(10) -0.0013(6) 0.0055(6) -0.0015(7)
C6 0.0375(10) 0.0303(9) 0.0261(10) -0.0009(8) 0.0099(8) 0.0006(8)
C7 0.0330(9) 0.0331(10) 0.0257(10) 0.0025(8) 0.0084(7) 0.0008(8)
C8 0.0255(9) 0.0299(9) 0.0261(10) 0.0024(7) 0.0048(7) -0.0035(7)
C9 0.0271(9) 0.0286(9) 0.0251(10) 0.0010(7) 0.0020(7) -0.0001(7)
C10 0.0230(7) 0.0274(8) 0.0261(10) -0.0010(7) 0.0054(6) 0.0006(7)
C11 0.0400(11) 0.0332(10) 0.0326(11) 0.0057(9) -0.0041(8) 0.0012(8)
C12 0.0414(11) 0.0271(9) 0.0328(11) 0.0005(8) 0.0041(9) 0.0021(8)
C13 0.0393(11) 0.0255(9) 0.0406(12) 0.0021(8) 0.0020(9) -0.0017(9)
C14 0.0347(10) 0.0319(11) 0.0397(12) 0.0048(8) 0.0034(9) -0.0086(8)
C15 0.0312(9) 0.0332(10) 0.0278(10) 0.0008(8) 0.0047(7) -0.0048(8)
C16 0.0708(17) 0.0302(11) 0.0520(16) 0.0069(11) -0.0024(13) 0.0029(11)
C17 0.0303(10) 0.0403(11) 0.0425(13) 0.0010(8) 0.0126(8) -0.0066(10)
C18 0.0462(12) 0.0343(11) 0.0475(15) 0.0059(9) 0.0095(10) -0.0106(10)
C19 0.0560(14) 0.0314(10) 0.0429(14) -0.0048(10) 0.0130(11) -0.0010(10)
C20 0.0227(8) 0.0373(10) 0.0413(12) -0.0006(8) 0.0046(8) -0.0054(9)

loop_
_atom_type_symbol
_atom_type_description
_atom_type_scat_dispersion_real
_atom_type_scat_dispersion_imag
_atom_type_scat_source
C C 0.0033 0.0016 'International Tables Vol C Tables 4.2.6.8 and 6.1.1.4'
H H 0 0 'International Tables Vol C Tables 4.2.6.8 and 6.1.1.4'
O O 0.0106 0.006 'International Tables Vol C Tables 4.2.6.8 and 6.1.1.4'

loop_
_geom_angle_atom_site_label_1
_geom_angle_atom_site_label_2
_geom_angle_atom_site_label_3
_geom_angle_site_symmetry_1
_geom_angle_site_symmetry_3
_geom_angle
_geom_angle_publ_flag
C13 O1 H1 . . 107.5(18) ?
C10 C1 C2 . . 104.67(16) ?
C10 C1 H1A . . 110.8 ?
C2 C1 H1A . . 110.8 ?
C10 C1 H1B . . 110.8 ?
C2 C1 H1B . . 110.8 ?
H1A C1 H1B . . 108.9 ?
C1 C2 C3 . . 106.74(17) ?
C1 C2 H2A . . 110.4 ?
C3 C2 H2A . . 110.4 ?
C1 C2 H2B . . 110.4 ?
C3 C2 H2B . . 110.4 ?
H2A C2 H2B . . 108.6 ?
C4 C3 C2 . . 112.18(16) ?
C4 C3 C5 . . 118.79(15) ?
C2 C3 C5 . . 103.20(15) ?
C4 C3 H3 . . 107.4 ?
C2 C3 H3 . . 107.4 ?
C5 C3 H3 . . 107.4 ?
C19 C4 C18 . . 109.33(18) ?
C19 C4 C3 . . 114.03(18) ?
C18 C4 C3 . . 109.55(17) ?
C19 C4 H4 . . 107.9 ?
C18 C4 H4 . . 107.9 ?
C3 C4 H4 . . 107.9 ?
C20 C5 C10 . . 111.46(15) ?
C20 C5 C6 . . 112.37(17) ?
C10 C5 C6 . . 107.48(15) ?
C20 C5 C3 . . 109.86(16) ?
C10 C5 C3 . . 100.68(14) ?
C6 C5 C3 . . 114.39(16) ?
C7 C6 C5 . . 114.38(16) ?
C7 C6 H6A . . 108.7 ?
C5 C6 H6A . . 108.7 ?
C7 C6 H6B . . 108.7 ?
C5 C6 H6B . . 108.7 ?
H6A C6 H6B . . 107.6 ?
O2 C7 C6 . . 119.85(18) ?
O2 C7 C8 . . 121.02(18) ?
C6 C7 C8 . . 118.94(17) ?
C7 C8 C15 . . 110.17(16) ?
C7 C8 C9 . . 110.04(15) ?
C15 C8 C9 . . 110.73(16) ?
C7 C8 C17 . . 102.90(17) ?
C15 C8 C17 . . 108.97(16) ?
C9 C8 C17 . . 113.75(17) ?
C11 C9 C10 . . 120.53(17) ?
C11 C9 C12 . . 59.54(14) ?
C10 C9 C12 . . 116.15(17) ?
C11 C9 C8 . . 118.43(17) ?
C10 C9 C8 . . 113.08(16) ?
C12 C9 C8 . . 119.15(17) ?
C9 C10 C1 . . 120.82(17) ?
C9 C10 C5 . . 113.78(16) ?
C1 C10 C5 . . 104.67(15) ?
C9 C10 H10 . . 105.4 ?
C1 C10 H10 . . 105.4 ?
C5 C10 H10 . . 105.4 ?
C12 C11 C9 . . 60.45(13) ?
C12 C11 H11A . . 117.7 ?
C9 C11 H11A . . 117.7 ?
C12 C11 H11B . . 117.7 ?
C9 C11 H11B . . 117.7 ?
H11A C11 H11B . . 114.8 ?
C11 C12 C13 . . 121.3(2) ?
C11 C12 C9 . . 60.01(14) ?
C13 C12 C9 . . 122.7(2) ?
C11 C12 H12 . . 114.1 ?
C13 C12 H12 . . 114.1 ?
C9 C12 H12 . . 114.1 ?
O1 C13 C12 . . 105.05(18) ?
O1 C13 C16 . . 109.21(19) ?
C12 C13 C16 . . 110.81(19) ?
O1 C13 C14 . . 109.27(18) ?
C12 C13 C14 . . 111.03(18) ?
C16 C13 C14 . . 111.26(19) ?
C15 C14 C13 . . 111.42(17) ?
C15 C14 H14A . . 109.3 ?
C13 C14 H14A . . 109.3 ?
C15 C14 H14B . . 109.3 ?
C13 C14 H14B . . 109.3 ?
H14A C14 H14B . . 108 ?
C14 C15 C8 . . 111.71(16) ?
C14 C15 H15A . . 109.3 ?
C8 C15 H15A . . 109.3 ?
C14 C15 H15B . . 109.3 ?
C8 C15 H15B . . 109.3 ?
H15A C15 H15B . . 107.9 ?
C13 C16 H16A . . 109.5 ?
C13 C16 H16B . . 109.5 ?
H16A C16 H16B . . 109.5 ?
C13 C16 H16C . . 109.5 ?
H16A C16 H16C . . 109.5 ?
H16B C16 H16C . . 109.5 ?
C8 C17 H17A . . 109.5 ?
C8 C17 H17B . . 109.5 ?
H17A C17 H17B . . 109.5 ?
C8 C17 H17C . . 109.5 ?
H17A C17 H17C . . 109.5 ?
H17B C17 H17C . . 109.5 ?
C4 C18 H18A . . 109.5 ?
C4 C18 H18B . . 109.5 ?
H18A C18 H18B . . 109.5 ?
C4 C18 H18C . . 109.5 ?
H18A C18 H18C . . 109.5 ?
H18B C18 H18C . . 109.5 ?
C4 C19 H19A . . 109.5 ?
C4 C19 H19B . . 109.5 ?
H19A C19 H19B . . 109.5 ?
C4 C19 H19C . . 109.5 ?
H19A C19 H19C . . 109.5 ?
H19B C19 H19C . . 109.5 ?
C5 C20 H20A . . 109.5 ?
C5 C20 H20B . . 109.5 ?
H20A C20 H20B . . 109.5 ?
C5 C20 H20C . . 109.5 ?
H20A C20 H20C . . 109.5 ?
H20B C20 H20C . . 109.5 ?

loop_
_geom_bond_atom_site_label_1
_geom_bond_atom_site_label_2
_geom_bond_site_symmetry_2
_geom_bond_distance
_geom_bond_publ_flag
O1 C13 . 1.443(3) ?
O1 H1 . 0.99(3) ?
O2 C7 . 1.215(3) ?
C1 C10 . 1.525(3) ?
C1 C2 . 1.546(3) ?
C1 H1A . 0.99 ?
C1 H1B . 0.99 ?
C2 C3 . 1.548(3) ?
C2 H2A . 0.99 ?
C2 H2B . 0.99 ?
C3 C4 . 1.538(3) ?
C3 C5 . 1.553(3) ?
C3 H3 . 1.00 ?
C4 C19 . 1.525(3) ?
C4 C18 . 1.529(3) ?
C4 H4 . 1.00 ?
C5 C20 . 1.535(2) ?
C5 C10 . 1.538(3) ?
C5 C6 . 1.547(3) ?
C6 C7 . 1.516(3) ?
C6 H6A . 0.99 ?
C6 H6B . 0.99 ?
C7 C8 . 1.532(3) ?
C8 C15 . 1.539(3) ?
C8 C9 . 1.547(3) ?
C8 C17 . 1.553(3) ?
C9 C11 . 1.514(3) ?
C9 C10 . 1.520(3) ?
C9 C12 . 1.521(3) ?
C10 H10 . 1.00 ?
C11 C12 . 1.507(3) ?
C11 H11A . 0.99 ?
C11 H11B . 0.99 ?
C12 C13 . 1.516(3) ?
C12 H12 . 1.00 ?
C13 C16 . 1.524(3) ?
C13 C14 . 1.525(4) ?
C14 C15 . 1.523(3) ?
C14 H14A . 0.99 ?
C14 H14B . 0.99 ?
C15 H15A . 0.99 ?
C15 H15B . 0.99 ?
C16 H16A . 0.98 ?
C16 H16B . 0.98 ?
C16 H16C . 0.98 ?
C17 H17A . 0.98 ?
C17 H17B . 0.98 ?
C17 H17C . 0.98 ?
C18 H18A . 0.98 ?
C18 H18B . 0.98 ?
C18 H18C . 0.98 ?
C19 H19A . 0.98 ?
C19 H19B . 0.98 ?
C19 H19C . 0.98 ?
C20 H20A . 0.98 ?
C20 H20B . 0.98 ?
C20 H20C . 0.98 ?

loop_
_geom_hbond_atom_site_label_D
_geom_hbond_atom_site_label_H
_geom_hbond_atom_site_label_A
_geom_hbond_site_symmetry_A
_geom_hbond_distance_DH
_geom_hbond_distance_HA
_geom_hbond_distance_DA
_geom_hbond_angle_DHA
O1 H1 O2 2_756 0.99(3) 1.93(3) 2.916(2) 172(3)

loop_
_geom_torsion_atom_site_label_1
_geom_torsion_atom_site_label_2
_geom_torsion_atom_site_label_3
_geom_torsion_atom_site_label_4
_geom_torsion_site_symmetry_1
_geom_torsion_site_symmetry_2
_geom_torsion_site_symmetry_3
_geom_torsion_site_symmetry_4
_geom_torsion
_geom_torsion_publ_flag
C10 C1 C2 C3 . . . . 3.7(2) ?
C1 C2 C3 C4 . . . . 152.34(17) ?
C1 C2 C3 C5 . . . . 23.3(2) ?
C2 C3 C4 C19 . . . . -173.09(18) ?
C5 C3 C4 C19 . . . . -52.7(2) ?
C2 C3 C4 C18 . . . . 64.0(2) ?
C5 C3 C4 C18 . . . . -175.61(18) ?
C4 C3 C5 C20 . . . . -48.0(2) ?
C2 C3 C5 C20 . . . . 76.87(19) ?
C4 C3 C5 C10 . . . . -165.61(16) ?
C2 C3 C5 C10 . . . . -40.77(17) ?
C4 C3 C5 C6 . . . . 79.5(2) ?
C2 C3 C5 C6 . . . . -155.67(15) ?
C20 C5 C6 C7 . . . . -106.20(19) ?
C10 C5 C6 C7 . . . . 16.8(2) ?
C3 C5 C6 C7 . . . . 127.63(17) ?
C5 C6 C7 O2 . . . . -148.2(2) ?
C5 C6 C7 C8 . . . . 36.7(3) ?
O2 C7 C8 C15 . . . . 16.3(3) ?
C6 C7 C8 C15 . . . . -168.73(18) ?
O2 C7 C8 C9 . . . . 138.6(2) ?
C6 C7 C8 C9 . . . . -46.4(2) ?
O2 C7 C8 C17 . . . . -99.8(2) ?
C6 C7 C8 C17 . . . . 75.2(2) ?
C7 C8 C9 C11 . . . . 150.51(18) ?
C15 C8 C9 C11 . . . . -87.4(2) ?
C17 C8 C9 C11 . . . . 35.7(3) ?
C7 C8 C9 C10 . . . . 1.4(2) ?
C15 C8 C9 C10 . . . . 123.40(17) ?
C17 C8 C9 C10 . . . . -113.48(19) ?
C7 C8 C9 C12 . . . . -140.47(18) ?
C15 C8 C9 C12 . . . . -18.4(2) ?
C17 C8 C9 C12 . . . . 104.7(2) ?
C11 C9 C10 C1 . . . . 30.3(3) ?
C12 C9 C10 C1 . . . . -38.2(2) ?
C8 C9 C10 C1 . . . . 178.76(16) ?
C11 C9 C10 C5 . . . . -95.5(2) ?
C12 C9 C10 C5 . . . . -164.01(16) ?
C8 C9 C10 C5 . . . . 53.0(2) ?
C2 C1 C10 C9 . . . . -159.73(17) ?
C2 C1 C10 C5 . . . . -29.8(2) ?
C20 C5 C10 C9 . . . . 61.6(2) ?
C6 C5 C10 C9 . . . . -62.0(2) ?
C3 C5 C10 C9 . . . . 178.04(16) ?
C20 C5 C10 C1 . . . . -72.4(2) ?
C6 C5 C10 C1 . . . . 164.08(15) ?
C3 C5 C10 C1 . . . . 44.09(17) ?
C10 C9 C11 C12 . . . . -104.3(2) ?
C8 C9 C11 C12 . . . . 108.9(2) ?
C9 C11 C12 C13 . . . . -112.3(2) ?
C10 C9 C12 C11 . . . . 111.6(2) ?
C8 C9 C12 C11 . . . . -107.7(2) ?
C11 C9 C12 C13 . . . . 110.0(2) ?
C10 C9 C12 C13 . . . . -138.4(2) ?
C8 C9 C12 C13 . . . . 2.3(3) ?
C11 C12 C13 O1 . . . . 173.55(19) ?
C9 C12 C13 O1 . . . . 101.3(2) ?
C11 C12 C13 C16 . . . . -68.6(3) ?
C9 C12 C13 C16 . . . . -140.9(2) ?
C11 C12 C13 C14 . . . . 55.5(3) ?
C9 C12 C13 C14 . . . . -16.7(3) ?
O1 C13 C14 C15 . . . . -67.2(2) ?
C12 C13 C14 C15 . . . . 48.2(2) ?
C16 C13 C14 C15 . . . . 172.11(18) ?
C13 C14 C15 C8 . . . . -68.4(2) ?
C7 C8 C15 C14 . . . . 172.31(18) ?
C9 C8 C15 C14 . . . . 50.3(2) ?
C17 C8 C15 C14 . . . . -75.5(2) ?

loop_
_cod_related_entry_id
_cod_related_entry_database
_cod_related_entry_code
1 ChemSpider 24744283
